data_7239121
loop_
_publ_author_name
'Barman, Apurba Kr.'
'Verma, Sandeep'

_publ_section_title
;
 Solid state structures and solution phase self-assembly of clicked
 mannosylated diketopiperazines
;
_journal_issue 34
_journal_name_full 'RSC Advances'
_journal_page_first 14691
_journal_paper_doi 10.1039/c3ra42310g
_journal_volume 3
_journal_year 2013
_chemical_absolute_configuration rm
_chemical_formula_moiety 'C31 H33 N7 O7, C O, O'
_chemical_formula_sum 'C32 H33 N7 O9'
_chemical_formula_weight 659.65
_chemical_name_common CMPWWSSR
_space_group_IT_number 19
_space_group_name_Hall 'P 2ac 2ab'
_space_group_name_H-M_alt 'P 21 21 21'
_symmetry_cell_setting orthorhombic
_symmetry_space_group_name_H-M 'P 21 21 21'
_atom_sites_solution_hydrogens geom
_atom_sites_solution_primary direct
_atom_sites_solution_secondary difmap
_audit_creation_method SHELXL-97
_cell_angle_alpha 90.00
_cell_angle_beta 90.00
_cell_angle_gamma 90.00
_cell_formula_units_Z 4
_cell_length_a 8.505(2)
_cell_length_b 14.137(1)
_cell_length_c 24.601(3)
_cell_measurement_reflns_used 999
_cell_measurement_temperature 100(2)
_cell_measurement_theta_max 28.36
_cell_measurement_theta_min 2.19
_cell_volume 2957.9(8)
_computing_cell_refinement 'SAINT 6.45 ( Bruker, 2003)'
_computing_data_collection 'SMART 5.628 (Bruker, 2003)'
_computing_data_reduction 'SAINT 6.45 ( Bruker, 2003)'
_computing_molecular_graphics 'diamond 3.1d'
_computing_structure_refinement 'SHELXL-97 (Sheldrick, 1997)'
_computing_structure_solution SIR-97
_diffrn_ambient_temperature 100(2)
_diffrn_measured_fraction_theta_full 0.989
_diffrn_measured_fraction_theta_max 0.989
_diffrn_measurement_device_type 'CCD area Detector'
_diffrn_measurement_method 'Phi-Omega scans'
_diffrn_radiation_monochromator graphite
_diffrn_radiation_source 'fine-focus sealed tube'
_diffrn_radiation_type MoK\a
_diffrn_radiation_wavelength 0.71073
_diffrn_reflns_av_R_equivalents 0.0521
_diffrn_reflns_av_sigmaI/netI 0.0683
_diffrn_reflns_limit_h_max 11
_diffrn_reflns_limit_h_min -10
_diffrn_reflns_limit_k_max 10
_diffrn_reflns_limit_k_min -18
_diffrn_reflns_limit_l_max 32
_diffrn_reflns_limit_l_min -32
_diffrn_reflns_number 19274
_diffrn_reflns_theta_full 28.36
_diffrn_reflns_theta_max 28.36
_diffrn_reflns_theta_min 2.19
_exptl_absorpt_coefficient_mu 0.111
_exptl_absorpt_correction_T_max 0.9912
_exptl_absorpt_correction_T_min 0.9782
_exptl_absorpt_correction_type psi-scan
_exptl_absorpt_process_details '(North et al., 1968)'
_exptl_crystal_colour Colorless
_exptl_crystal_density_diffrn 1.481
_exptl_crystal_density_method 'not measured'
_exptl_crystal_description Block
_exptl_crystal_F_000 1384
_exptl_crystal_size_max 0.20
_exptl_crystal_size_mid 0.14
_exptl_crystal_size_min 0.08
_refine_diff_density_max 0.537
_refine_diff_density_min -0.534
_refine_diff_density_rms 0.091
_refine_ls_abs_structure_details 'Flack H D (1983), Acta Cryst. A39, 876-881'
_refine_ls_abs_structure_Flack -1.5(14)
_refine_ls_extinction_method none
_refine_ls_goodness_of_fit_ref 1.086
_refine_ls_hydrogen_treatment mixed
_refine_ls_matrix_type full
_refine_ls_number_parameters 441
_refine_ls_number_reflns 7246
_refine_ls_number_restraints 1
_refine_ls_restrained_S_all 1.088
_refine_ls_R_factor_all 0.0891
_refine_ls_R_factor_gt 0.0638
_refine_ls_shift/su_max 0.000
_refine_ls_shift/su_mean 0.000
_refine_ls_structure_factor_coef Fsqd
_refine_ls_weighting_details 'calc w=1/[\s^2^(Fo^2^)+(0.0849P)^2^+1.6808P] where P=(Fo^2^+2Fc^2^)/3'
_refine_ls_weighting_scheme calc
_refine_ls_wR_factor_gt 0.1573
_refine_ls_wR_factor_ref 0.1822
_reflns_number_gt 5473
_reflns_number_total 7246
_reflns_threshold_expression >2sigma(I)
_cod_data_source_file c3ra42310g.txt
_cod_data_source_block Compound-8A
_cod_depositor_comments
;
The following automatic conversions were performed:

data item '_exptl_absorpt_correction_type' value 'PSI-SCAN' was
changed to 'psi-scan' in accordance with the
/home/saulius/struct/COD-crude-data/automatic-downloads/DataCite-retrospective/RSC/depositions/lib/dictionaries/cif_core.dic
dictionary named 'cif_core.dic' version 2.4.2 last updated on
2011-04-26.

data item '_symmetry_cell_setting' value 'Orthorhombic' was changed
to 'orthorhombic' in accordance with the
/home/saulius/struct/COD-crude-data/automatic-downloads/DataCite-retrospective/RSC/depositions/lib/dictionaries/cif_core.dic
dictionary named 'cif_core.dic' version 2.4.2 last updated on
2011-04-26.

Automatic conversion script
Id: cif_fix_values 6909 2019-04-08 15:41:33Z antanas 
;
_cod_database_code 7239121

loop_
_symmetry_equiv_pos_as_xyz
'x, y, z'
'-x+1/2, -y, z+1/2'
'x+1/2, -y+1/2, -z'
'-x, y+1/2, -z+1/2'

loop_
_atom_site_label
_atom_site_type_symbol
_atom_site_fract_x
_atom_site_fract_y
_atom_site_fract_z
_atom_site_U_iso_or_equiv
_atom_site_adp_type
_atom_site_occupancy
_atom_site_symmetry_multiplicity
_atom_site_calc_flag
_atom_site_refinement_flags
O3 O 0.0006(3) 0.64334(16) 0.66941(9) 0.0242(5) Uani 1 1 d .
O5 O 0.0948(3) 0.37477(17) 0.60996(10) 0.0287(6) Uani 1 1 d .
H5' H 0.1547 0.3403 0.6270 0.043 Uiso 1 1 calc R
O1 O -0.2412(3) 0.71677(16) 0.83721(9) 0.0244(5) Uani 1 1 d .
O2 O -0.2736(3) 0.45068(18) 0.98862(10) 0.0319(6) Uani 1 1 d .
O4 O 0.0068(3) 0.54542(18) 0.56533(9) 0.0279(6) Uani 1 1 d .
H4' H 0.0371 0.5013 0.5464 0.042 Uiso 1 1 calc R
O6 O 0.2569(3) 0.44270(17) 0.70440(10) 0.0303(6) Uani 1 1 d .
H6' H 0.2950 0.3999 0.6861 0.046 Uiso 1 1 calc R
N20 N -0.2381(3) 0.56822(19) 0.68847(11) 0.0218(6) Uani 1 1 d .
N1 N -0.3305(3) 0.57186(19) 0.86053(11) 0.0213(6) Uani 1 1 d .
N4 N -0.1413(4) 0.5735(2) 0.95228(12) 0.0233(6) Uani 1 1 d .
N21 N -0.3248(4) 0.4889(2) 0.68600(12) 0.0301(7) Uani 1 1 d .
N8 N 0.0892(4) 0.3813(2) 0.80134(13) 0.0285(7) Uani 1 1 d .
N8' N 0.3588(3) 0.5727(2) 0.98165(11) 0.0230(6) Uani 1 1 d .
H8' H 0.4024 0.5408 1.0073 0.028 Uiso 1 1 calc R
N22 N -0.4101(3) 0.4866(2) 0.73112(12) 0.0281(7) Uani 1 1 d .
C24 C -0.0730(4) 0.5094(2) 0.61179(13) 0.0231(7) Uani 1 1 d .
H24 H -0.1655 0.4732 0.6003 0.028 Uiso 1 1 calc R
C13' C 0.5615(4) 0.7989(3) 0.95187(14) 0.0273(8) Uani 1 1 d .
H13' H 0.6472 0.8366 0.9609 0.033 Uiso 1 1 calc R
O7 O 0.3405(3) 0.6731(2) 0.69441(13) 0.0435(7) Uani 1 1 d .
H7' H 0.4041 0.7074 0.7098 0.065 Uiso 1 1 calc R
C7' C 0.0506(4) 0.6133(3) 0.87857(13) 0.0233(7) Uani 1 1 d .
H7'A H 0.0392 0.5511 0.8624 0.028 Uiso 1 1 calc R
H7'B H 0.0682 0.6582 0.8494 0.028 Uiso 1 1 calc R
C9' C 0.2296(4) 0.5450(2) 0.95261(13) 0.0242(7) Uani 1 1 d .
H9' H 0.1758 0.4883 0.9575 0.029 Uiso 1 1 calc R
C15' C 0.4083(4) 0.6599(2) 0.96323(13) 0.0220(7) Uani 1 1 d .
C23 C -0.1245(4) 0.5951(2) 0.64502(13) 0.0226(7) Uani 1 1 d .
H23 H -0.1778 0.6391 0.6204 0.027 Uiso 1 1 calc R
C5 C -0.2480(4) 0.5043(3) 0.95006(13) 0.0246(7) Uani 1 1 d .
C19 C -0.2664(4) 0.6170(2) 0.73448(12) 0.0220(7) Uani 1 1 d .
H19 H -0.2221 0.6741 0.7453 0.026 Uiso 1 1 calc R
C10 C -0.1281(4) 0.3833(2) 0.85362(14) 0.0243(7) Uani 1 1 d .
C10' C 0.1912(4) 0.6131(2) 0.91529(13) 0.0228(7) Uani 1 1 d .
C16' C 0.3037(4) 0.6876(2) 0.92156(13) 0.0206(7) Uani 1 1 d .
C6 C -0.3388(4) 0.4898(2) 0.89770(13) 0.0241(7) Uani 1 1 d .
H6 H -0.4494 0.4843 0.9083 0.029 Uiso 1 1 calc R
C2 C -0.2329(4) 0.6461(2) 0.86700(12) 0.0213(6) Uani 1 1 d .
C12' C 0.4583(4) 0.8286(3) 0.91018(14) 0.0260(7) Uani 1 1 d .
H12' H 0.4766 0.8859 0.8927 0.031 Uiso 1 1 calc R
C3 C -0.1047(4) 0.6397(2) 0.90856(14) 0.0223(7) Uani 1 1 d .
H3 H -0.0911 0.7025 0.9247 0.027 Uiso 1 1 calc R
C18 C -0.3759(4) 0.5632(2) 0.76186(14) 0.0232(7) Uani 1 1 d .
C11' C 0.3315(4) 0.7745(2) 0.89487(13) 0.0228(7) Uani 1 1 d .
H11' H 0.2649 0.7949 0.8673 0.027 Uiso 1 1 calc R
C14' C 0.5371(4) 0.7150(3) 0.97933(13) 0.0243(7) Uani 1 1 d .
H14' H 0.6033 0.6959 1.0073 0.029 Uiso 1 1 calc R
C16 C 0.0021(4) 0.3517(2) 0.88603(15) 0.0252(7) Uani 1 1 d .
C27 C 0.0986(4) 0.5846(2) 0.70360(15) 0.0265(7) Uani 1 1 d .
H27 H 0.0325 0.5565 0.7320 0.032 Uiso 1 1 calc R
C9 C -0.0700(4) 0.3996(2) 0.80296(15) 0.0253(7) Uani 1 1 d .
H9 H -0.1294 0.4203 0.7735 0.030 Uiso 1 1 calc R
C13 C 0.2976(4) 0.2954(3) 0.92380(17) 0.0332(9) Uani 1 1 d .
H13 H 0.3951 0.2772 0.9373 0.040 Uiso 1 1 calc R
C7 C -0.2960(4) 0.3952(2) 0.87075(14) 0.0251(7) Uani 1 1 d .
H7A H -0.3218 0.3447 0.8959 0.030 Uiso 1 1 calc R
H7B H -0.3621 0.3873 0.8389 0.030 Uiso 1 1 calc R
C26 C 0.1685(4) 0.5052(2) 0.66974(14) 0.0255(7) Uani 1 1 d .
H26 H 0.2365 0.5312 0.6413 0.031 Uiso 1 1 calc R
C17 C -0.4475(4) 0.5773(3) 0.81718(14) 0.0247(7) Uani 1 1 d .
H17B H -0.4984 0.6386 0.8184 0.030 Uiso 1 1 calc R
H17A H -0.5272 0.5294 0.8232 0.030 Uiso 1 1 calc R
C15 C 0.1364(4) 0.3527(2) 0.85239(15) 0.0271(7) Uani 1 1 d .
C25 C 0.0374(4) 0.4462(2) 0.64448(14) 0.0232(7) Uani 1 1 d .
H25 H -0.0229 0.4164 0.6738 0.028 Uiso 1 1 calc R
C11 C 0.0184(5) 0.3186(3) 0.93973(16) 0.0311(8) Uani 1 1 d .
H11 H -0.0686 0.3150 0.9625 0.037 Uiso 1 1 calc R
C12 C 0.1653(5) 0.2917(3) 0.95814(17) 0.0346(9) Uani 1 1 d .
H12 H 0.1769 0.2707 0.9937 0.042 Uiso 1 1 calc R
C14 C 0.2858(4) 0.3254(2) 0.87072(16) 0.0299(8) Uani 1 1 d .
H14 H 0.3732 0.3276 0.8480 0.036 Uiso 1 1 calc R
C28 C 0.2195(5) 0.6488(3) 0.73071(16) 0.0346(9) Uani 1 1 d .
H28A H 0.1681 0.7060 0.7434 0.041 Uiso 1 1 calc R
H28B H 0.2641 0.6168 0.7620 0.041 Uiso 1 1 calc R
O1W O 0.5230(4) 0.7928(2) 0.75746(14) 0.0539(8) Uani 1 1 d .
O1A O 0.1654(12) 0.3293(4) 1.0855(3) 0.169(4) Uani 1 1 d D
C1A C 0.0521(13) 0.4089(6) 1.0728(4) 0.118(3) Uani 1 1 d D
H4 H -0.086(5) 0.582(3) 0.9830(18) 0.037(12) Uiso 1 1 d .
H8 H 0.151(5) 0.386(3) 0.7779(15) 0.015(9) Uiso 1 1 d .

loop_
_atom_site_aniso_label
_atom_site_aniso_U_11
_atom_site_aniso_U_22
_atom_site_aniso_U_33
_atom_site_aniso_U_23
_atom_site_aniso_U_13
_atom_site_aniso_U_12
O3 0.0265(12) 0.0184(11) 0.0279(12) -0.0012(9) 0.0000(10) -0.0025(10)
O5 0.0369(14) 0.0234(13) 0.0258(12) -0.0054(10) 0.0001(11) 0.0098(11)
O1 0.0304(12) 0.0203(12) 0.0227(11) -0.0021(9) -0.0017(11) -0.0004(10)
O2 0.0346(14) 0.0313(14) 0.0297(12) 0.0081(11) 0.0047(12) 0.0008(11)
O4 0.0377(14) 0.0236(13) 0.0225(11) -0.0010(10) 0.0080(11) 0.0068(11)
O6 0.0263(12) 0.0252(13) 0.0395(13) -0.0049(11) -0.0013(12) 0.0040(10)
N20 0.0246(14) 0.0185(13) 0.0222(12) -0.0042(11) 0.0006(12) -0.0012(11)
N1 0.0226(13) 0.0218(14) 0.0195(12) 0.0009(11) 0.0001(11) 0.0003(11)
N4 0.0252(14) 0.0243(15) 0.0204(13) -0.0001(11) -0.0047(12) -0.0007(12)
N21 0.0308(16) 0.0280(16) 0.0315(15) -0.0074(13) 0.0038(14) -0.0068(13)
N8 0.0255(15) 0.0271(16) 0.0330(17) -0.0001(14) 0.0061(14) 0.0023(13)
N8' 0.0251(14) 0.0227(15) 0.0211(13) 0.0007(11) -0.0030(12) 0.0024(12)
N22 0.0236(15) 0.0317(16) 0.0289(15) -0.0036(13) 0.0031(12) -0.0040(12)
C24 0.0256(16) 0.0240(17) 0.0197(15) 0.0004(13) -0.0001(13) 0.0043(13)
C13' 0.0277(18) 0.0282(19) 0.0261(17) -0.0086(14) 0.0033(15) -0.0061(14)
O7 0.0348(15) 0.0397(17) 0.0561(18) -0.0120(14) 0.0002(15) -0.0091(13)
C7' 0.0238(16) 0.0253(17) 0.0208(15) 0.0005(13) -0.0023(13) -0.0037(13)
C9' 0.0262(17) 0.0208(16) 0.0256(16) -0.0024(13) 0.0004(14) -0.0015(13)
C15' 0.0236(16) 0.0211(16) 0.0212(15) -0.0025(13) 0.0027(13) 0.0027(13)
C23 0.0254(17) 0.0204(16) 0.0221(15) -0.0007(13) -0.0001(13) 0.0000(13)
C5 0.0217(15) 0.0260(17) 0.0260(16) 0.0024(13) 0.0018(14) 0.0041(13)
C19 0.0226(15) 0.0217(16) 0.0217(15) -0.0043(13) -0.0066(14) 0.0014(13)
C10 0.0258(17) 0.0151(15) 0.0320(17) -0.0017(13) 0.0011(14) -0.0012(13)
C10' 0.0264(17) 0.0237(17) 0.0183(14) -0.0031(13) 0.0031(13) -0.0012(13)
C16' 0.0215(16) 0.0204(16) 0.0199(15) -0.0015(12) 0.0013(13) 0.0034(12)
C6 0.0230(16) 0.0234(17) 0.0257(16) 0.0017(14) 0.0043(14) -0.0038(13)
C2 0.0251(16) 0.0199(15) 0.0190(14) -0.0035(12) 0.0038(14) 0.0004(13)
C12' 0.0281(17) 0.0235(18) 0.0264(16) -0.0013(14) 0.0021(14) -0.0005(14)
C3 0.0229(16) 0.0200(16) 0.0239(16) 0.0009(13) -0.0038(13) -0.0003(13)
C18 0.0209(16) 0.0240(17) 0.0246(16) -0.0037(14) -0.0050(13) 0.0017(13)
C11' 0.0252(16) 0.0212(16) 0.0220(15) -0.0013(13) -0.0006(14) 0.0021(13)
C14' 0.0221(16) 0.0290(18) 0.0217(15) -0.0041(14) 0.0008(13) 0.0046(14)
C16 0.0252(16) 0.0159(15) 0.0346(18) -0.0005(14) -0.0013(15) -0.0013(13)
C27 0.0266(17) 0.0233(17) 0.0297(17) 0.0012(14) -0.0032(15) -0.0010(14)
C9 0.0244(17) 0.0194(16) 0.0322(18) -0.0029(14) -0.0021(14) 0.0017(13)
C13 0.0290(19) 0.0213(18) 0.049(2) 0.0004(16) -0.0060(17) 0.0020(14)
C7 0.0234(16) 0.0210(16) 0.0307(17) -0.0007(14) 0.0009(14) -0.0029(13)
C26 0.0238(16) 0.0232(17) 0.0294(17) -0.0003(14) -0.0008(14) -0.0027(14)
C17 0.0188(15) 0.0285(18) 0.0268(16) -0.0001(14) 0.0006(14) 0.0004(13)
C15 0.0274(17) 0.0178(16) 0.0362(19) -0.0002(14) -0.0012(16) -0.0001(13)
C25 0.0238(16) 0.0218(16) 0.0239(15) -0.0040(13) -0.0006(13) 0.0023(13)
C11 0.0308(19) 0.0206(17) 0.042(2) 0.0084(16) 0.0040(17) -0.0027(15)
C12 0.039(2) 0.0223(18) 0.042(2) 0.0088(16) -0.0027(18) 0.0021(16)
C14 0.0209(17) 0.0217(17) 0.047(2) 0.0014(16) 0.0020(16) -0.0016(13)
C28 0.037(2) 0.0278(19) 0.039(2) -0.0091(16) -0.0089(18) 0.0005(16)
O1W 0.059(2) 0.0460(19) 0.0567(19) -0.0027(16) -0.0068(17) 0.0006(16)
O1A 0.311(11) 0.083(4) 0.111(4) -0.014(3) -0.036(6) 0.068(6)
C1A 0.159(9) 0.062(5) 0.132(7) 0.001(5) -0.011(6) -0.012(5)

loop_
_atom_type_symbol
_atom_type_description
_atom_type_scat_dispersion_real
_atom_type_scat_dispersion_imag
_atom_type_scat_source
C C 0.0033 0.0016 'International Tables Vol C Tables 4.2.6.8 and 6.1.1.4'
H H 0.0000 0.0000 'International Tables Vol C Tables 4.2.6.8 and 6.1.1.4'
N N 0.0061 0.0033 'International Tables Vol C Tables 4.2.6.8 and 6.1.1.4'
O O 0.0106 0.0060 'International Tables Vol C Tables 4.2.6.8 and 6.1.1.4'

loop_
_geom_angle_atom_site_label_1
_geom_angle_atom_site_label_2
_geom_angle_atom_site_label_3
_geom_angle
C23 O3 C27 114.0(2)
N21 N20 C19 111.6(3)
N21 N20 C23 122.4(3)
C19 N20 C23 126.0(3)
C2 N1 C17 117.7(3)
C2 N1 C6 124.5(3)
C17 N1 C6 117.4(3)
C5 N4 C3 125.8(3)
N22 N21 N20 106.4(3)
C15 N8 C9 108.3(3)
C9' N8' C15' 109.2(3)
N21 N22 C18 109.3(3)
O4 C24 C23 106.5(3)
O4 C24 C25 109.8(3)
C23 C24 C25 111.1(3)
C14' C13' C12' 121.1(3)
C10' C7' C3 113.1(3)
N8' C9' C10' 109.9(3)
N8' C15' C14' 130.0(3)
N8' C15' C16' 107.1(3)
C14' C15' C16' 122.9(3)
O3 C23 N20 108.0(2)
O3 C23 C24 113.5(3)
N20 C23 C24 111.6(3)
O2 C5 N4 122.6(3)
O2 C5 C6 118.7(3)
N4 C5 C6 118.7(3)
N20 C19 C18 104.4(3)
C9 C10 C16 106.4(3)
C9 C10 C7 125.8(3)
C16 C10 C7 127.8(3)
C9' C10' C16' 106.6(3)
C9' C10' C7' 126.6(3)
C16' C10' C7' 126.6(3)
C15' C16' C11' 118.2(3)
C15' C16' C10' 107.2(3)
C11' C16' C10' 134.6(3)
N1 C6 C5 113.3(3)
N1 C6 C7 113.9(3)
C5 C6 C7 111.3(3)
O1 C2 N1 121.5(3)
O1 C2 C3 119.5(3)
N1 C2 C3 118.8(3)
C11' C12' C13' 121.4(3)
N4 C3 C2 112.7(3)
N4 C3 C7' 112.1(3)
C2 C3 C7' 108.0(3)
N22 C18 C19 108.3(3)
N22 C18 C17 121.7(3)
C19 C18 C17 129.9(3)
C12' C11' C16' 119.2(3)
C13' C14' C15' 117.2(3)
C11 C16 C15 118.3(3)
C11 C16 C10 134.5(3)
C15 C16 C10 107.2(3)
O3 C27 C26 109.3(3)
O3 C27 C28 107.5(3)
C26 C27 C28 114.6(3)
C10 C9 N8 110.5(3)
C14 C13 C12 121.5(3)
C10 C7 C6 116.4(3)
O6 C26 C27 109.5(3)
O6 C26 C25 106.7(3)
C27 C26 C25 110.0(3)
N1 C17 C18 112.2(3)
N8 C15 C14 129.6(4)
N8 C15 C16 107.5(3)
C14 C15 C16 122.9(3)
O5 C25 C26 112.6(3)
O5 C25 C24 108.4(3)
C26 C25 C24 110.1(3)
C12 C11 C16 119.2(4)
C11 C12 C13 121.0(3)
C13 C14 C15 117.1(3)
O7 C28 C27 111.2(3)

loop_
_geom_bond_atom_site_label_1
_geom_bond_atom_site_label_2
_geom_bond_distance
O3 C23 1.400(4)
O3 C27 1.446(4)
O5 C25 1.407(4)
O1 C2 1.241(4)
O2 C5 1.234(4)
O4 C24 1.423(4)
O6 C26 1.440(4)
N20 N21 1.344(4)
N20 C19 1.347(4)
N20 C23 1.490(4)
N1 C2 1.347(4)
N1 C17 1.460(4)
N1 C6 1.479(4)
N4 C5 1.335(5)
N4 C3 1.459(4)
N21 N22 1.326(4)
N8 C15 1.379(5)
N8 C9 1.380(5)
N8' C9' 1.368(4)
N8' C15' 1.380(4)
N22 C18 1.352(4)
C24 C23 1.525(4)
C24 C25 1.526(5)
C13' C14' 1.380(5)
C13' C12' 1.413(5)
O7 C28 1.405(5)
C7' C10' 1.499(5)
C7' C3 1.558(5)
C9' C10' 1.370(5)
C15' C14' 1.401(5)
C15' C16' 1.413(5)
C5 C6 1.516(5)
C19 C18 1.378(5)
C10 C9 1.360(5)
C10 C16 1.436(5)
C10 C7 1.499(5)
C10' C16' 1.431(5)
C16' C11' 1.413(5)
C6 C7 1.536(5)
C2 C3 1.497(5)
C12' C11' 1.374(5)
C18 C17 1.504(5)
C16 C11 1.408(5)
C16 C15 1.411(5)
C27 C26 1.519(5)
C27 C28 1.526(5)
C13 C14 1.377(5)
C13 C12 1.408(6)
C26 C25 1.525(5)
C15 C14 1.402(5)
C11 C12 1.382(5)
O1A C1A 1.514(10)

loop_
_geom_torsion_atom_site_label_1
_geom_torsion_atom_site_label_2
_geom_torsion_atom_site_label_3
_geom_torsion_atom_site_label_4
_geom_torsion
C19 N20 N21 N22 0.0(4)
C23 N20 N21 N22 179.1(3)
N20 N21 N22 C18 -0.7(4)
C15' N8' C9' C10' -0.5(4)
C9' N8' C15' C14' -178.0(3)
C9' N8' C15' C16' 0.8(4)
C27 O3 C23 N20 68.6(3)
C27 O3 C23 C24 -55.7(4)
N21 N20 C23 O3 -147.6(3)
C19 N20 C23 O3 31.4(4)
N21 N20 C23 C24 -22.1(4)
C19 N20 C23 C24 156.9(3)
O4 C24 C23 O3 -69.7(3)
C25 C24 C23 O3 49.9(4)
O4 C24 C23 N20 168.0(3)
C25 C24 C23 N20 -72.5(4)
C3 N4 C5 O2 -179.9(3)
C3 N4 C5 C6 1.4(5)
N21 N20 C19 C18 0.7(4)
C23 N20 C19 C18 -178.4(3)
N8' C9' C10' C16' 0.0(4)
N8' C9' C10' C7' -175.0(3)
C3 C7' C10' C9' 75.8(4)
C3 C7' C10' C16' -98.2(4)
N8' C15' C16' C11' -178.5(3)
C14' C15' C16' C11' 0.4(5)
N8' C15' C16' C10' -0.8(3)
C14' C15' C16' C10' 178.1(3)
C9' C10' C16' C15' 0.5(4)
C7' C10' C16' C15' 175.5(3)
C9' C10' C16' C11' 177.6(4)
C7' C10' C16' C11' -7.3(6)
C2 N1 C6 C5 10.6(4)
C17 N1 C6 C5 -162.7(3)
C2 N1 C6 C7 -118.0(3)
C17 N1 C6 C7 68.7(4)
O2 C5 C6 N1 164.4(3)
N4 C5 C6 N1 -16.8(4)
O2 C5 C6 C7 -65.7(4)
N4 C5 C6 C7 113.0(3)
C17 N1 C2 O1 -0.1(5)
C6 N1 C2 O1 -173.4(3)
C17 N1 C2 C3 -175.8(3)
C6 N1 C2 C3 10.9(5)
C14' C13' C12' C11' -1.0(5)
C5 N4 C3 C2 19.7(5)
C5 N4 C3 C7' -102.4(4)
O1 C2 C3 N4 158.9(3)
N1 C2 C3 N4 -25.4(4)
O1 C2 C3 C7' -76.7(4)
N1 C2 C3 C7' 99.1(3)
C10' C7' C3 N4 -60.2(4)
C10' C7' C3 C2 175.0(3)
N21 N22 C18 C19 1.2(4)
N21 N22 C18 C17 -176.4(3)
N20 C19 C18 N22 -1.1(4)
N20 C19 C18 C17 176.2(3)
C13' C12' C11' C16' 0.2(5)
C15' C16' C11' C12' 0.1(5)
C10' C16' C11' C12' -176.9(3)
C12' C13' C14' C15' 1.4(5)
N8' C15' C14' C13' 177.5(3)
C16' C15' C14' C13' -1.2(5)
C9 C10 C16 C11 -175.5(4)
C7 C10 C16 C11 3.6(6)
C9 C10 C16 C15 1.3(4)
C7 C10 C16 C15 -179.6(3)
C23 O3 C27 C26 59.9(3)
C23 O3 C27 C28 -175.2(3)
C16 C10 C9 N8 -0.6(4)
C7 C10 C9 N8 -179.8(3)
C15 N8 C9 C10 -0.3(4)
C9 C10 C7 C6 -95.8(4)
C16 C10 C7 C6 85.2(4)
N1 C6 C7 C10 67.7(4)
C5 C6 C7 C10 -61.9(4)
O3 C27 C26 O6 -175.9(3)
C28 C27 C26 O6 63.4(4)
O3 C27 C26 C25 -59.0(4)
C28 C27 C26 C25 -179.7(3)
C2 N1 C17 C18 74.8(4)
C6 N1 C17 C18 -111.5(3)
N22 C18 C17 N1 113.5(4)
C19 C18 C17 N1 -63.5(5)
C9 N8 C15 C14 179.2(4)
C9 N8 C15 C16 1.1(4)
C11 C16 C15 N8 175.9(3)
C10 C16 C15 N8 -1.5(4)
C11 C16 C15 C14 -2.3(5)
C10 C16 C15 C14 -179.8(3)
O6 C26 C25 O5 -64.9(3)
C27 C26 C25 O5 176.4(3)
O6 C26 C25 C24 173.9(3)
C27 C26 C25 C24 55.3(4)
O4 C24 C25 O5 -55.8(3)
C23 C24 C25 O5 -173.3(3)
O4 C24 C25 C26 67.8(3)
C23 C24 C25 C26 -49.7(4)
C15 C16 C11 C12 2.3(5)
C10 C16 C11 C12 178.8(4)
C16 C11 C12 C13 -1.0(6)
C14 C13 C12 C11 -0.4(6)
C12 C13 C14 C15 0.4(5)
N8 C15 C14 C13 -176.9(4)
C16 C15 C14 C13 1.0(5)
O3 C27 C28 O7 -77.2(4)
C26 C27 C28 O7 44.5(4)
